data_1565758
loop_
_publ_author_name
'Konovalov, Dmitriy I.'
'Ivanov, Anton A.'
'Vorotnikov, Yuri A.'
'Brylev, Konstantin A.'
'Eltsov, Ilia V.'
'Kuratieva, Natalia V.'
'Kitamura, Noboru'
'Mironov, Yuri V.'
'Shestopalov, Michael A.'

_publ_section_title
;
 Synthesis and luminescence properties of apically homoleptic octahedral
 rhenium clusters with pyrazole and 3,5-dimethylpyrazole
;
_journal_name_full 'Inorganica Chimica Acta'
_journal_page_first 119128
_journal_paper_doi 10.1016/j.ica.2019.119128
_journal_volume 498
_journal_year 2019
_chemical_formula_moiety 'C30 H48 N12 Re6 Se8, 2(C5 H8 N2), 2(Cl)'
_chemical_formula_sum 'C40 H64 Cl2 N16 Re6 Se8'
_chemical_formula_weight 2588.85
_space_group_crystal_system monoclinic
_space_group_IT_number 14
_space_group_name_Hall '-P 2ybc'
_space_group_name_H-M_alt 'P 1 21/c 1'
_atom_sites_solution_hydrogens geom
_atom_sites_solution_primary direct
_atom_sites_solution_secondary difmap
_cell_angle_alpha 90
_cell_angle_beta 92.312(4)
_cell_angle_gamma 90
_cell_formula_units_Z 2
_cell_length_a 12.0119(14)
_cell_length_b 18.418(2)
_cell_length_c 13.5776(16)
_cell_measurement_reflns_used 9774
_cell_measurement_temperature 293(2)
_cell_measurement_theta_max 27.63
_cell_measurement_theta_min 2.21
_cell_volume 3001.4(6)
_computing_cell_refinement 'Bruker SAINT'
_computing_data_collection 'Bruker APEX2'
_computing_data_reduction 'Bruker SAINT'
_computing_molecular_graphics 'Bruker SHELXTL'
_computing_publication_material 'Bruker SHELXTL'
_computing_structure_refinement 'Bruker SHELXTL'
_computing_structure_solution 'Bruker SHELXTL'
_diffrn_ambient_temperature 293(2)
_diffrn_detector_area_resol_mean 25
_diffrn_measured_fraction_theta_full 0.997
_diffrn_measured_fraction_theta_max 0.987
_diffrn_measurement_device_type 'Bruker Apex DUO CCD area-detector'
_diffrn_measurement_method '\f scans'
_diffrn_radiation_monochromator graphite
_diffrn_radiation_probe x-ray
_diffrn_radiation_type MoK\a
_diffrn_radiation_wavelength 0.71073
_diffrn_reflns_av_R_equivalents 0.0320
_diffrn_reflns_av_unetI/netI 0.0238
_diffrn_reflns_Laue_measured_fraction_full 0.997
_diffrn_reflns_Laue_measured_fraction_max 0.987
_diffrn_reflns_limit_h_max 15
_diffrn_reflns_limit_h_min -15
_diffrn_reflns_limit_k_max 23
_diffrn_reflns_limit_k_min -23
_diffrn_reflns_limit_l_max 17
_diffrn_reflns_limit_l_min -17
_diffrn_reflns_number 35241
_diffrn_reflns_point_group_measured_fraction_full 0.997
_diffrn_reflns_point_group_measured_fraction_max 0.987
_diffrn_reflns_theta_full 25.250
_diffrn_reflns_theta_max 27.634
_diffrn_reflns_theta_min 2.025
_diffrn_standards_decay_% 0
_diffrn_standards_number 0
_exptl_absorpt_coefficient_mu 17.036
_exptl_absorpt_correction_T_max 0.746
_exptl_absorpt_correction_T_min 0.513
_exptl_absorpt_correction_type multi-scan
_exptl_absorpt_process_details 'Bruker SADABS'
_exptl_crystal_colour orange
_exptl_crystal_density_diffrn 2.865
_exptl_crystal_description prism
_exptl_crystal_F_000 2344
_exptl_crystal_size_max 0.160
_exptl_crystal_size_mid 0.120
_exptl_crystal_size_min 0.080
_refine_diff_density_max 0.770
_refine_diff_density_min -1.043
_refine_diff_density_rms 0.144
_refine_ls_extinction_coef .
_refine_ls_extinction_method none
_refine_ls_goodness_of_fit_ref 1.029
_refine_ls_hydrogen_treatment constr
_refine_ls_matrix_type full
_refine_ls_number_parameters 333
_refine_ls_number_reflns 6901
_refine_ls_number_restraints 0
_refine_ls_restrained_S_all 1.029
_refine_ls_R_factor_all 0.0260
_refine_ls_R_factor_gt 0.0186
_refine_ls_shift/su_max 0.001
_refine_ls_shift/su_mean 0.000
_refine_ls_structure_factor_coef Fsqd
_refine_ls_weighting_details 'w=1/[\s^2^(Fo^2^)+(0.0196P)^2^+0.2602P] where P=(Fo^2^+2Fc^2^)/3'
_refine_ls_weighting_scheme calc
_refine_ls_wR_factor_gt 0.0413
_refine_ls_wR_factor_ref 0.0431
_reflns_Friedel_coverage 0.000
_reflns_Friedel_fraction_full .
_reflns_Friedel_fraction_max .
_reflns_number_gt 5864
_reflns_number_total 6901
_reflns_threshold_expression >2\s(I)
_cod_data_source_file 4Cl22Me2pzH.cif
_cod_data_source_block win127
_cod_original_cell_volume 3001.3(6)
_cod_original_sg_symbol_H-M 'P 21/c'
_cod_database_code 1565758
_shelx_space_group_comment
;
The symmetry employed for this shelxl refinement is uniquely defined
by the following loop, which should always be used as a source of
symmetry information in preference to the above space-group names.
They are only intended as comments.
;
_shelx_estimated_absorpt_t_min 0.171
_shelx_estimated_absorpt_t_max 0.343

loop_
_space_group_symop_operation_xyz
'x, y, z'
'-x, y+1/2, -z+1/2'
'-x, -y, -z'
'x, -y-1/2, z-1/2'

loop_
_atom_site_label
_atom_site_type_symbol
_atom_site_fract_x
_atom_site_fract_y
_atom_site_fract_z
_atom_site_U_iso_or_equiv
_atom_site_adp_type
_atom_site_occupancy
_atom_site_site_symmetry_order
_atom_site_calc_flag
_atom_site_refinement_flags_posn
_atom_site_refinement_flags_adp
_atom_site_refinement_flags_occupancy
_atom_site_disorder_assembly
_atom_site_disorder_group
Re1 Re 0.13533(2) -0.03346(2) -0.04367(2) 0.01685(4) Uani 1 1 d . . . . .
Re2 Re 0.06622(2) 0.08881(2) 0.03219(2) 0.01705(4) Uani 1 1 d . . . . .
Re3 Re 0.03724(2) -0.03438(2) 0.12603(2) 0.01704(4) Uani 1 1 d . . . . .
Cl1 Cl 0.31798(9) 0.08992(6) 0.33304(8) 0.0426(3) Uani 1 1 d . . . . .
Se1 Se 0.15675(3) 0.08564(2) -0.13217(3) 0.02265(8) Uani 1 1 d . . . . .
Se2 Se -0.03127(3) 0.08525(2) 0.19345(3) 0.02229(8) Uani 1 1 d . . . . .
Se3 Se 0.10273(3) -0.14992(2) 0.04599(3) 0.02222(8) Uani 1 1 d . . . . .
Se4 Se 0.22774(3) 0.01930(2) 0.10882(3) 0.02215(8) Uani 1 1 d . . . . .
N11 N 0.3003(2) -0.07094(16) -0.0828(2) 0.0233(6) Uani 1 1 d . . . . .
N12 N 0.3675(2) -0.10229(16) -0.0123(2) 0.0267(7) Uani 1 1 d . . . . .
H12 H 0.3471 -0.1125 0.0461 0.032 Uiso 1 1 calc R U . . .
N21 N 0.1530(2) 0.19017(15) 0.0720(2) 0.0250(7) Uani 1 1 d . . . . .
N22 N 0.2166(2) 0.19435(16) 0.1570(2) 0.0291(7) Uani 1 1 d . . . . .
H22 H 0.2211 0.1605 0.2006 0.035 Uiso 1 1 calc R U . . .
N31 N 0.0825(2) -0.07036(16) 0.2762(2) 0.0260(7) Uani 1 1 d . . . . .
N32 N 0.1182(3) -0.01982(17) 0.3433(2) 0.0320(7) Uani 1 1 d . . . . .
H32 H 0.1323 0.0245 0.3285 0.038 Uiso 1 1 calc R U . . .
N41 N 0.3499(3) -0.1363(2) 0.1985(3) 0.0453(9) Uani 1 1 d . . . . .
N42 N 0.3766(3) -0.0937(2) 0.2767(3) 0.0481(10) Uani 1 1 d . . . . .
H42 H 0.3829 -0.0473 0.2728 0.058 Uiso 1 1 calc R U . . .
C11 C 0.3632(3) -0.0655(2) -0.1619(3) 0.0278(8) Uani 1 1 d . . . . .
C12 C 0.4698(3) -0.1155(2) -0.0445(3) 0.0350(10) Uani 1 1 d . . . . .
C13 C 0.4683(3) -0.0927(2) -0.1410(3) 0.0351(9) Uani 1 1 d . . . . .
H13 H 0.5268 -0.0952 -0.1837 0.042 Uiso 1 1 calc R U . . .
C14 C 0.3225(3) -0.0341(2) -0.2577(3) 0.0442(11) Uani 1 1 d . . . . .
H14A H 0.2484 -0.0511 -0.2732 0.066 Uiso 1 1 calc R U . . .
H14B H 0.3709 -0.0488 -0.3086 0.066 Uiso 1 1 calc R U . . .
H14C H 0.3221 0.0179 -0.2531 0.066 Uiso 1 1 calc R U . . .
C15 C 0.5585(3) -0.1485(3) 0.0203(3) 0.0576(14) Uani 1 1 d . . . . .
H15A H 0.5498 -0.1329 0.0870 0.086 Uiso 1 1 calc R U . . .
H15B H 0.6302 -0.1336 -0.0011 0.086 Uiso 1 1 calc R U . . .
H15C H 0.5530 -0.2005 0.0170 0.086 Uiso 1 1 calc R U . . .
C21 C 0.1688(3) 0.25369(19) 0.0262(3) 0.0304(9) Uani 1 1 d . . . . .
C22 C 0.2715(3) 0.2578(2) 0.1648(3) 0.0343(10) Uani 1 1 d . . . . .
C23 C 0.2426(3) 0.2959(2) 0.0828(3) 0.0375(10) Uani 1 1 d . . . . .
H23 H 0.2676 0.3421 0.0670 0.045 Uiso 1 1 calc R U . . .
C24 C 0.1152(3) 0.2739(2) -0.0702(3) 0.0365(10) Uani 1 1 d . . . . .
H24A H 0.1292 0.2367 -0.1177 0.055 Uiso 1 1 calc R U . . .
H24B H 0.1455 0.3191 -0.0919 0.055 Uiso 1 1 calc R U . . .
H24C H 0.0364 0.2789 -0.0634 0.055 Uiso 1 1 calc R U . . .
C25 C 0.3484(3) 0.2739(2) 0.2510(3) 0.0478(12) Uani 1 1 d . . . . .
H25A H 0.3883 0.2307 0.2702 0.072 Uiso 1 1 calc R U . . .
H25B H 0.3060 0.2906 0.3051 0.072 Uiso 1 1 calc R U . . .
H25C H 0.4003 0.3109 0.2334 0.072 Uiso 1 1 calc R U . . .
C31 C 0.0685(3) -0.1314(2) 0.3288(3) 0.0316(9) Uani 1 1 d . . . . .
C32 C 0.1288(3) -0.0466(2) 0.4349(3) 0.0383(10) Uani 1 1 d . . . . .
C33 C 0.0966(4) -0.1172(3) 0.4274(3) 0.0454(11) Uani 1 1 d . . . . .
H33 H 0.0938 -0.1503 0.4790 0.054 Uiso 1 1 calc R U . . .
C34 C 0.0299(4) -0.2013(2) 0.2858(3) 0.0456(11) Uani 1 1 d . . . . .
H34A H -0.0468 -0.1971 0.2639 0.068 Uiso 1 1 calc R U . . .
H34B H 0.0373 -0.2388 0.3347 0.068 Uiso 1 1 calc R U . . .
H34C H 0.0742 -0.2134 0.2308 0.068 Uiso 1 1 calc R U . . .
C35 C 0.1638(4) -0.0007(3) 0.5216(3) 0.0584(13) Uani 1 1 d . . . . .
H35A H 0.2430 -0.0043 0.5330 0.088 Uiso 1 1 calc R U . . .
H35B H 0.1270 -0.0173 0.5789 0.088 Uiso 1 1 calc R U . . .
H35C H 0.1439 0.0489 0.5086 0.088 Uiso 1 1 calc R U . . .
C41 C 0.3486(3) -0.2028(2) 0.2357(4) 0.0443(11) Uani 1 1 d . . . . .
C42 C 0.3925(4) -0.1311(3) 0.3617(4) 0.0531(13) Uani 1 1 d . . . . .
C43 C 0.3740(4) -0.2014(3) 0.3361(4) 0.0572(14) Uani 1 1 d . . . . .
H43 H 0.3776 -0.2412 0.3782 0.069 Uiso 1 1 calc R U . . .
C44 C 0.3258(4) -0.2661(3) 0.1712(4) 0.0697(16) Uani 1 1 d . . . . .
H44A H 0.2723 -0.2971 0.2007 0.105 Uiso 1 1 calc R U . . .
H44B H 0.3936 -0.2925 0.1627 0.105 Uiso 1 1 calc R U . . .
H44C H 0.2967 -0.2497 0.1081 0.105 Uiso 1 1 calc R U . . .
C45 C 0.4255(5) -0.0954(3) 0.4566(4) 0.094(2) Uani 1 1 d . . . . .
H45A H 0.3790 -0.1128 0.5074 0.141 Uiso 1 1 calc R U . . .
H45B H 0.4169 -0.0438 0.4500 0.141 Uiso 1 1 calc R U . . .
H45C H 0.5019 -0.1066 0.4736 0.141 Uiso 1 1 calc R U . . .

loop_
_atom_site_aniso_label
_atom_site_aniso_U_11
_atom_site_aniso_U_22
_atom_site_aniso_U_33
_atom_site_aniso_U_23
_atom_site_aniso_U_13
_atom_site_aniso_U_12
Re1 0.01546(7) 0.01753(8) 0.01744(8) 0.00105(5) -0.00074(5) 0.00018(5)
Re2 0.01648(7) 0.01577(7) 0.01874(8) 0.00041(5) -0.00122(5) -0.00108(5)
Re3 0.01682(7) 0.01750(8) 0.01663(8) 0.00168(5) -0.00146(5) -0.00037(5)
Cl1 0.0469(6) 0.0452(6) 0.0356(6) -0.0040(5) -0.0003(5) -0.0050(5)
Se1 0.02144(17) 0.02294(19) 0.02363(19) 0.00378(15) 0.00158(14) -0.00266(14)
Se2 0.02367(17) 0.02330(19) 0.01980(19) -0.00259(14) -0.00048(14) 0.00045(14)
Se3 0.02202(17) 0.01860(17) 0.0259(2) 0.00320(14) -0.00126(14) 0.00208(14)
Se4 0.01871(16) 0.02405(18) 0.02332(19) -0.00024(15) -0.00364(14) -0.00076(14)
N11 0.0198(14) 0.0305(17) 0.0193(16) 0.0037(13) -0.0002(12) 0.0042(13)
N12 0.0202(15) 0.0383(19) 0.0216(17) 0.0050(14) 0.0010(13) 0.0080(13)
N21 0.0230(15) 0.0234(16) 0.0285(18) -0.0016(13) -0.0002(13) -0.0037(12)
N22 0.0267(16) 0.0268(17) 0.0338(19) -0.0028(14) -0.0011(14) -0.0057(13)
N31 0.0271(16) 0.0303(17) 0.0200(17) 0.0029(13) -0.0054(13) -0.0011(13)
N32 0.0409(19) 0.0307(18) 0.0236(18) 0.0043(14) -0.0072(15) -0.0014(15)
N41 0.046(2) 0.050(2) 0.039(2) 0.0058(19) -0.0029(18) 0.0095(18)
N42 0.054(2) 0.047(2) 0.042(2) 0.0051(19) -0.0050(19) 0.0057(19)
C11 0.0252(18) 0.037(2) 0.021(2) -0.0025(17) 0.0039(16) 0.0004(16)
C12 0.0191(18) 0.047(3) 0.039(3) 0.0016(19) -0.0021(17) 0.0053(17)
C13 0.0255(19) 0.049(3) 0.031(2) -0.0001(19) 0.0044(17) 0.0053(18)
C14 0.039(2) 0.065(3) 0.030(2) 0.009(2) 0.007(2) 0.010(2)
C15 0.028(2) 0.089(4) 0.056(3) 0.011(3) -0.003(2) 0.022(2)
C21 0.030(2) 0.021(2) 0.041(2) 0.0005(17) 0.0075(18) 0.0008(16)
C22 0.0242(19) 0.029(2) 0.050(3) -0.0143(19) 0.0023(18) -0.0019(16)
C23 0.034(2) 0.022(2) 0.056(3) -0.0020(19) 0.001(2) -0.0066(17)
C24 0.039(2) 0.028(2) 0.043(3) 0.0078(19) 0.005(2) -0.0075(18)
C25 0.034(2) 0.047(3) 0.061(3) -0.016(2) -0.008(2) -0.007(2)
C31 0.033(2) 0.035(2) 0.027(2) 0.0113(17) 0.0003(17) -0.0017(17)
C32 0.037(2) 0.055(3) 0.022(2) 0.0087(19) -0.0027(18) -0.003(2)
C33 0.048(3) 0.057(3) 0.030(2) 0.020(2) -0.001(2) -0.005(2)
C34 0.055(3) 0.038(2) 0.043(3) 0.016(2) 0.000(2) -0.007(2)
C35 0.070(3) 0.080(4) 0.024(2) 0.003(2) -0.014(2) -0.006(3)
C41 0.037(2) 0.044(3) 0.051(3) 0.004(2) -0.002(2) 0.013(2)
C42 0.057(3) 0.063(3) 0.038(3) 0.004(2) -0.003(2) 0.026(3)
C43 0.073(3) 0.056(3) 0.043(3) 0.017(2) 0.005(3) 0.022(3)
C44 0.078(4) 0.050(3) 0.080(4) -0.005(3) -0.023(3) 0.020(3)
C45 0.126(6) 0.102(5) 0.051(4) -0.009(3) -0.029(4) 0.033(4)

loop_
_atom_type_symbol
_atom_type_description
_atom_type_scat_dispersion_real
_atom_type_scat_dispersion_imag
_atom_type_scat_source
C C 0.0033 0.0016 'International Tables Vol C Tables 4.2.6.8 and 6.1.1.4'
H H 0.0000 0.0000 'International Tables Vol C Tables 4.2.6.8 and 6.1.1.4'
Cl Cl 0.1484 0.1585 'International Tables Vol C Tables 4.2.6.8 and 6.1.1.4'
N N 0.0061 0.0033 'International Tables Vol C Tables 4.2.6.8 and 6.1.1.4'
Re Re -1.0185 7.2310 'International Tables Vol C Tables 4.2.6.8 and 6.1.1.4'
Se Se -0.0929 2.2259 'International Tables Vol C Tables 4.2.6.8 and 6.1.1.4'

loop_
_geom_angle_atom_site_label_1
_geom_angle_atom_site_label_2
_geom_angle_atom_site_label_3
_geom_angle
_geom_angle_site_symmetry_1
_geom_angle_site_symmetry_3
N11 Re1 Se3 90.50(7) . .
N11 Re1 Se4 87.00(8) . .
Se3 Re1 Se4 90.186(14) . .
N11 Re1 Se1 92.76(7) . .
Se3 Re1 Se1 176.724(12) . .
Se4 Re1 Se1 90.349(14) . .
N11 Re1 Se2 96.25(8) . 3
Se3 Re1 Se2 89.192(14) . 3
Se4 Re1 Se2 176.695(12) . 3
Se1 Re1 Se2 90.090(14) . 3
N11 Re1 Re2 132.15(8) . .
Se3 Re1 Re2 119.063(12) . .
Se4 Re1 Re2 58.641(10) . .
Se1 Re1 Re2 58.681(12) . .
Se2 Re1 Re2 119.011(10) 3 .
N11 Re1 Re3 130.85(7) . .
Se3 Re1 Re3 58.958(10) . .
Se4 Re1 Re3 58.516(12) . .
Se1 Re1 Re3 118.782(10) . .
Se2 Re1 Re3 118.515(12) 3 .
Re2 Re1 Re3 60.118(6) . .
N11 Re1 Re3 138.92(7) . 3
Se3 Re1 Re3 118.508(11) . 3
Se4 Re1 Re3 118.832(11) . 3
Se1 Re1 Re3 58.508(10) . 3
Se2 Re1 Re3 58.817(11) 3 3
Re2 Re1 Re3 60.206(7) . 3
Re3 Re1 Re3 90.130(9) . 3
N11 Re1 Re2 137.41(8) . 3
Se3 Re1 Re2 58.562(9) . 3
Se4 Re1 Re2 118.567(10) . 3
Se1 Re1 Re2 118.449(10) . 3
Se2 Re1 Re2 58.459(10) 3 3
Re2 Re1 Re2 90.157(8) . 3
Re3 Re1 Re2 60.059(6) . 3
Re3 Re1 Re2 59.948(9) 3 3
N21 Re2 Se4 88.87(8) . .
N21 Re2 Se3 95.18(8) . 3
Se4 Re2 Se3 175.918(12) . 3
N21 Re2 Se1 91.15(8) . .
Se4 Re2 Se1 90.076(14) . .
Se3 Re2 Se1 90.359(14) 3 .
N21 Re2 Se2 92.34(8) . .
Se4 Re2 Se2 90.291(14) . .
Se3 Re2 Se2 89.029(14) 3 .
Se1 Re2 Se2 176.499(12) . .
N21 Re2 Re1 132.19(7) . .
Se4 Re2 Re1 58.309(10) . .
Se3 Re2 Re1 118.713(11) 3 .
Se1 Re2 Re1 58.567(9) . .
Se2 Re2 Re1 118.888(10) . .
N21 Re2 Re3 133.21(8) . .
Se4 Re2 Re3 58.385(10) . .
Se3 Re2 Re3 117.993(10) 3 .
Se1 Re2 Re3 118.588(10) . .
Se2 Re2 Re3 58.864(10) . .
Re1 Re2 Re3 60.037(9) . .
N21 Re2 Re3 136.69(8) . 3
Se4 Re2 Re3 118.304(11) . 3
Se3 Re2 Re3 58.729(10) 3 3
Se1 Re2 Re3 58.404(12) . 3
Se2 Re2 Re3 118.484(12) . 3
Re1 Re2 Re3 60.010(6) . 3
Re3 Re2 Re3 89.971(9) . 3
N21 Re2 Re1 137.91(7) . 3
Se4 Re2 Re1 118.270(12) . 3
Se3 Re2 Re1 58.091(11) 3 3
Se1 Re2 Re1 118.226(10) . 3
Se2 Re2 Re1 58.655(10) . 3
Re1 Re2 Re1 89.842(8) . 3
Re3 Re2 Re1 59.905(5) . 3
Re3 Re2 Re1 59.833(7) 3 3
N31 Re3 Se4 90.72(8) . .
N31 Re3 Se1 92.93(8) . 3
Se4 Re3 Se1 176.344(13) . 3
N31 Re3 Se3 94.34(8) . .
Se4 Re3 Se3 89.480(13) . .
Se1 Re3 Se3 90.177(13) 3 .
N31 Re3 Se2 89.93(8) . .
Se4 Re3 Se2 90.093(13) . .
Se1 Re3 Se2 89.978(13) 3 .
Se3 Re3 Se2 175.718(13) . .
N31 Re3 Re1 135.55(8) . .
Se4 Re3 Re1 58.267(10) . .
Se1 Re3 Re1 118.636(11) 3 .
Se3 Re3 Re1 58.055(9) . .
Se2 Re3 Re1 118.294(10) . .
N31 Re3 Re1 134.49(8) . 3
Se4 Re3 Re1 118.592(12) . 3
Se1 Re3 Re1 58.530(11) 3 3
Se3 Re3 Re1 118.058(11) . 3
Se2 Re3 Re1 58.613(10) . 3
Re1 Re3 Re1 89.871(9) . 3
N31 Re3 Re2 132.70(8) . .
Se4 Re3 Re2 58.466(9) . .
Se1 Re3 Re2 118.668(10) 3 .
Se3 Re3 Re2 117.889(12) . .
Se2 Re3 Re2 58.462(11) . .
Re1 Re3 Re2 59.846(6) . .
Re1 Re3 Re2 60.145(7) 3 .
N31 Re3 Re2 137.26(8) . 3
Se4 Re3 Re2 118.367(11) . 3
Se1 Re3 Re2 58.539(10) 3 3
Se3 Re3 Re2 58.299(10) . 3
Se2 Re3 Re2 118.384(10) . 3
Re1 Re3 Re2 60.109(9) . 3
Re1 Re3 Re2 59.784(7) 3 3
Re2 Re3 Re2 90.028(9) . 3
Re3 Se1 Re1 62.962(9) 3 .
Re3 Se1 Re2 63.058(10) 3 .
Re1 Se1 Re2 62.752(10) . .
Re2 Se2 Re1 62.888(12) . 3
Re2 Se2 Re3 62.674(9) . .
Re1 Se2 Re3 62.569(10) 3 .
Re1 Se3 Re2 63.347(11) . 3
Re1 Se3 Re3 62.987(12) . .
Re2 Se3 Re3 62.972(10) 3 .
Re1 Se4 Re3 63.217(11) . .
Re1 Se4 Re2 63.050(10) . .
Re3 Se4 Re2 63.149(12) . .
C11 N11 N12 104.9(3) . .
C11 N11 Re1 135.8(2) . .
N12 N11 Re1 118.9(2) . .
C12 N12 N11 111.9(3) . .
C12 N12 H12 124.0 . .
N11 N12 H12 124.0 . .
C21 N21 N22 105.0(3) . .
C21 N21 Re2 134.6(3) . .
N22 N21 Re2 120.1(2) . .
C22 N22 N21 111.9(3) . .
C22 N22 H22 124.0 . .
N21 N22 H22 124.0 . .
C31 N31 N32 105.0(3) . .
C31 N31 Re3 135.6(3) . .
N32 N31 Re3 118.4(2) . .
C32 N32 N31 112.7(3) . .
C32 N32 H32 123.6 . .
N31 N32 H32 123.6 . .
C41 N41 N42 104.1(4) . .
N41 N42 C42 113.4(4) . .
N41 N42 H42 123.3 . .
C42 N42 H42 123.3 . .
N11 C11 C13 110.4(3) . .
N11 C11 C14 123.6(3) . .
C13 C11 C14 126.0(3) . .
N12 C12 C13 106.2(3) . .
N12 C12 C15 121.7(4) . .
C13 C12 C15 132.1(4) . .
C12 C13 C11 106.5(3) . .
C12 C13 H13 126.8 . .
C11 C13 H13 126.8 . .
C11 C14 H14A 109.5 . .
C11 C14 H14B 109.5 . .
H14A C14 H14B 109.5 . .
C11 C14 H14C 109.5 . .
H14A C14 H14C 109.5 . .
H14B C14 H14C 109.5 . .
C12 C15 H15A 109.5 . .
C12 C15 H15B 109.5 . .
H15A C15 H15B 109.5 . .
C12 C15 H15C 109.5 . .
H15A C15 H15C 109.5 . .
H15B C15 H15C 109.5 . .
N21 C21 C23 109.4(4) . .
N21 C21 C24 124.3(3) . .
C23 C21 C24 126.3(4) . .
N22 C22 C23 106.2(4) . .
N22 C22 C25 121.4(4) . .
C23 C22 C25 132.4(4) . .
C22 C23 C21 107.6(3) . .
C22 C23 H23 126.2 . .
C21 C23 H23 126.2 . .
C21 C24 H24A 109.5 . .
C21 C24 H24B 109.5 . .
H24A C24 H24B 109.5 . .
C21 C24 H24C 109.5 . .
H24A C24 H24C 109.5 . .
H24B C24 H24C 109.5 . .
C22 C25 H25A 109.5 . .
C22 C25 H25B 109.5 . .
H25A C25 H25B 109.5 . .
C22 C25 H25C 109.5 . .
H25A C25 H25C 109.5 . .
H25B C25 H25C 109.5 . .
N31 C31 C33 108.8(4) . .
N31 C31 C34 124.1(4) . .
C33 C31 C34 127.0(4) . .
N32 C32 C33 105.4(4) . .
N32 C32 C35 122.4(4) . .
C33 C32 C35 132.1(4) . .
C32 C33 C31 108.0(4) . .
C32 C33 H33 126.0 . .
C31 C33 H33 126.0 . .
C31 C34 H34A 109.5 . .
C31 C34 H34B 109.5 . .
H34A C34 H34B 109.5 . .
C31 C34 H34C 109.5 . .
H34A C34 H34C 109.5 . .
H34B C34 H34C 109.5 . .
C32 C35 H35A 109.5 . .
C32 C35 H35B 109.5 . .
H35A C35 H35B 109.5 . .
C32 C35 H35C 109.5 . .
H35A C35 H35C 109.5 . .
H35B C35 H35C 109.5 . .
N41 C41 C43 110.6(4) . .
N41 C41 C44 120.5(4) . .
C43 C41 C44 128.9(5) . .
N42 C42 C43 104.5(4) . .
N42 C42 C45 122.7(5) . .
C43 C42 C45 132.8(5) . .
C42 C43 C41 107.3(4) . .
C42 C43 H43 126.3 . .
C41 C43 H43 126.3 . .
C41 C44 H44A 109.5 . .
C41 C44 H44B 109.5 . .
H44A C44 H44B 109.5 . .
C41 C44 H44C 109.5 . .
H44A C44 H44C 109.5 . .
H44B C44 H44C 109.5 . .
C42 C45 H45A 109.5 . .
C42 C45 H45B 109.5 . .
H45A C45 H45B 109.5 . .
C42 C45 H45C 109.5 . .
H45A C45 H45C 109.5 . .
H45B C45 H45C 109.5 . .

loop_
_geom_bond_atom_site_label_1
_geom_bond_atom_site_label_2
_geom_bond_distance
_geom_bond_site_symmetry_2
Re1 N11 2.184(3) .
Re1 Se3 2.5049(4) .
Re1 Se4 2.5056(4) .
Re1 Se1 2.5192(4) .
Re1 Se2 2.5304(4) 3
Re1 Re2 2.6248(3) .
Re1 Re3 2.6299(3) .
Re1 Re3 2.6308(3) 3
Re1 Re2 2.6373(3) 3
Re2 N21 2.195(3) .
Re2 Se4 2.5145(4) .
Re2 Se3 2.5176(4) 3
Re2 Se1 2.5223(4) .
Re2 Se2 2.5251(4) .
Re2 Re3 2.6321(3) .
Re2 Re3 2.6360(3) 3
Re2 Re1 2.6372(3) 3
Re3 N31 2.192(3) .
Re3 Se4 2.5123(4) .
Re3 Se1 2.5187(4) 3
Re3 Se3 2.5292(4) .
Re3 Se2 2.5359(4) .
Re3 Re1 2.6309(3) 3
Re3 Re2 2.6360(3) 3
Se1 Re3 2.5186(4) 3
Se2 Re1 2.5304(4) 3
Se3 Re2 2.5177(4) 3
N11 C11 1.342(4) .
N11 N12 1.356(4) .
N12 C12 1.343(4) .
N12 H12 0.8600 .
N21 C21 1.342(4) .
N21 N22 1.360(4) .
N22 C22 1.344(4) .
N22 H22 0.8600 .
N31 C31 1.346(4) .
N31 N32 1.359(4) .
N32 C32 1.340(5) .
N32 H32 0.8600 .
N41 C41 1.326(5) .
N41 N42 1.348(5) .
N42 C42 1.351(5) .
N42 H42 0.8600 .
C11 C13 1.378(5) .
C11 C14 1.488(5) .
C12 C13 1.374(6) .
C12 C15 1.486(5) .
C13 H13 0.9300 .
C14 H14A 0.9600 .
C14 H14B 0.9600 .
C14 H14C 0.9600 .
C15 H15A 0.9600 .
C15 H15B 0.9600 .
C15 H15C 0.9600 .
C21 C23 1.388(5) .
C21 C24 1.483(5) .
C22 C23 1.350(6) .
C22 C25 1.492(5) .
C23 H23 0.9300 .
C24 H24A 0.9600 .
C24 H24B 0.9600 .
C24 H24C 0.9600 .
C25 H25A 0.9600 .
C25 H25B 0.9600 .
C25 H25C 0.9600 .
C31 C33 1.391(6) .
C31 C34 1.481(5) .
C32 C33 1.360(6) .
C32 C35 1.495(6) .
C33 H33 0.9300 .
C34 H34A 0.9600 .
C34 H34B 0.9600 .
C34 H34C 0.9600 .
C35 H35A 0.9600 .
C35 H35B 0.9600 .
C35 H35C 0.9600 .
C41 C43 1.385(6) .
C41 C44 1.477(6) .
C42 C43 1.357(7) .
C42 C45 1.485(7) .
C43 H43 0.9300 .
C44 H44A 0.9600 .
C44 H44B 0.9600 .
C44 H44C 0.9600 .
C45 H45A 0.9600 .
C45 H45B 0.9600 .
C45 H45C 0.9600 .
